data_7151989
loop_
_publ_author_name
'Cowley, Andrew R.'
'Hill, Thomas J.'
'Kocis, Petr'
'Moloney, Mark G.'
'Stevenson, Robert D.'
'Thompson, Amber L.'

_publ_section_title
;
 Spirocyclic systems derived from pyroglutamic acid.
;
_journal_issue 20
_journal_name_full 'Organic &amp; biomolecular chemistry'
_journal_page_first 7042
_journal_page_last 7056
_journal_paper_doi 10.1039/c1ob05708a
_journal_volume 9
_journal_year 2011
_chemical_absolute_configuration syn
_chemical_compound_source
;
synthesis as described
;
_chemical_formula_moiety ' C17 H18 N2 O4 '
_chemical_formula_sum 'C17 H18 N2 O4'
_chemical_formula_weight 314.34
_chemical_melting_point ?
_space_group_IT_number 4
_symmetry_cell_setting monoclinic
_symmetry_space_group_name_Hall 'P 2yb'
_symmetry_space_group_name_H-M 'P 1 21 1'
_atom_sites_solution_hydrogens geom
_atom_sites_solution_primary direct
_cell_angle_alpha 90
_cell_angle_beta 93.8504(16)
_cell_angle_gamma 90
_cell_formula_units_Z 2
_cell_length_a 10.5991(4)
_cell_length_b 6.3352(2)
_cell_length_c 11.6093(5)
_cell_measurement_reflns_used 8397
_cell_measurement_temperature 150
_cell_measurement_theta_max 28
_cell_measurement_theta_min 5
_cell_volume 777.77(5)
_computing_cell_refinement
;
KappaCCD software 'DENZO' (Otwinowski & Minor, 1996)
;
_computing_data_collection
;
KappaCCD software 'Collect' (Nonius, 2000)
;
_computing_data_reduction
;
KappaCCD software 'DENZO' (Otwinowski & Minor, 1996)
;
_computing_publication_material
;
CRYSTALS (Watkin et al, 2001)
;
_computing_structure_refinement
;
CRYSTALS (Watkin et al, 2001)
;
_computing_structure_solution 'SIR92 (Giacovazzo et al, 1992)'
_diffrn_ambient_temperature 150
_diffrn_measured_fraction_theta_full 0.996
_diffrn_measured_fraction_theta_max 0.973
_diffrn_measurement_device_type
;
Nonius KappaCCD
;
_diffrn_measurement_method \w
_diffrn_radiation_monochromator graphite
_diffrn_radiation_type 'Mo K\a'
_diffrn_radiation_wavelength 0.71073
_diffrn_reflns_av_R_equivalents 0.031
_diffrn_reflns_limit_h_max 13
_diffrn_reflns_limit_h_min -13
_diffrn_reflns_limit_k_max 8
_diffrn_reflns_limit_k_min -8
_diffrn_reflns_limit_l_max 14
_diffrn_reflns_limit_l_min -14
_diffrn_reflns_number 8397
_diffrn_reflns_theta_full 26.928
_diffrn_reflns_theta_max 27.48
_diffrn_reflns_theta_min 5.08
_diffrn_standards_decay_% 0.00
_diffrn_standards_interval_count 0
_diffrn_standards_interval_time 0
_diffrn_standards_number 0
_exptl_absorpt_coefficient_mu 0.097
_exptl_absorpt_correction_T_max 0.98
_exptl_absorpt_correction_T_min 0.97
_exptl_absorpt_correction_type multi-scan
_exptl_absorpt_process_details
;
Denzo/Scalepack (Otwinowski & Minor, 1996)
;
_exptl_crystal_colour ' colourless '
_exptl_crystal_density_diffrn 1.342
_exptl_crystal_description ' fragment '
_exptl_crystal_F_000 332.093
_exptl_crystal_size_max 0.32
_exptl_crystal_size_mid 0.32
_exptl_crystal_size_min 0.24
_refine_diff_density_max 0.18
_refine_diff_density_min -0.16
_refine_ls_extinction_method None
_refine_ls_goodness_of_fit_ref 1.0537
_refine_ls_hydrogen_treatment noref
_refine_ls_matrix_type full
_refine_ls_number_parameters 208
_refine_ls_number_reflns 1583
_refine_ls_R_factor_gt 0.0313
_refine_ls_shift/su_max 0.004892
_refine_ls_structure_factor_coef F
_refine_ls_weighting_details
;
Chebychev polynomial with 3 parameters, Carruthers & Watkin , 1979,
0.558 0.135 0.247
;
_refine_ls_weighting_scheme calc
_refine_ls_wR_factor_ref 0.0350
_reflns_limit_h_max 13
_reflns_limit_h_min -13
_reflns_limit_k_max 8
_reflns_limit_k_min 0
_reflns_limit_l_max 14
_reflns_limit_l_min 0
_reflns_number_gt 1583
_reflns_number_total 1926
_reflns_threshold_expression >3.00\s(I)
_cod_data_source_file c1ob05708a.txt
_cod_data_source_block 4b
_cod_depositor_comments
;
The following automatic conversions were performed:

'_chemical_melting_point' value 'not measured' was changed to '?' -
the value is undefined or not given.

'_symmetry_cell_setting' value
'Monoclinic' changed to 'monoclinic' according to
/home/saulius/struct/CIF-dictionaries/cif_core.dic dictionary named
'cif_core.dic' version 2.4.1 from 2010-06-29.

Automatic conversion script
Id: cif_fix_values 1715 2011-07-08 13:25:40Z adriana 
;
_cod_original_cell_volume 777.8
_cod_original_sg_symbol_H-M 'P 1 21 1 '
_cod_original_formula_sum ' C17 H18 N2 O4 '
_cod_database_code 7151989

loop_
_symmetry_equiv_pos_as_xyz
x,y,z
-x,y+1/2,-z

loop_
_atom_site_label
_atom_site_fract_x
_atom_site_fract_y
_atom_site_fract_z
_atom_site_U_iso_or_equiv
_atom_site_occupancy
_atom_site_adp_type
N1 0.74575(15) 0.3955(3) 0.17673(13) 0.0197 1.0000 Uani
C1 0.73699(18) 0.5376(3) 0.26305(17) 0.0218 1.0000 Uani
C2 0.71690(17) 0.4211(3) 0.37632(16) 0.0208 1.0000 Uani
C3 0.71647(18) 0.1842(3) 0.34275(16) 0.0218 1.0000 Uani
C4 0.71697(18) 0.1786(3) 0.20950(16) 0.0209 1.0000 Uani
C5 0.59538(19) 0.1400(4) 0.13554(17) 0.0260 1.0000 Uani
O1 0.61626(13) 0.2549(3) 0.03130(12) 0.0287 1.0000 Uani
C6 0.69284(18) 0.4370(4) 0.05845(16) 0.0233 1.0000 Uani
O2 0.74136(15) 0.7292(2) 0.25295(14) 0.0315 1.0000 Uani
C7 0.58775(19) 0.4965(3) 0.41116(17) 0.0249 1.0000 Uani
O3 0.56946(14) 0.5945(3) 0.49692(13) 0.0371 1.0000 Uani
O4 0.49972(12) 0.4419(3) 0.32955(12) 0.0293 1.0000 Uani
C8 0.3719(2) 0.5202(5) 0.3412(2) 0.0451 1.0000 Uani
C9 0.3584(3) 0.7285(7) 0.2812(2) 0.0690 1.0000 Uani
C10 0.81528(18) 0.4860(4) 0.47302(17) 0.0265 1.0000 Uani
C11 0.94621(19) 0.4649(4) 0.44163(17) 0.0273 1.0000 Uani
N2 1.04930(18) 0.4543(4) 0.41862(17) 0.0376 1.0000 Uani
C12 0.78981(18) 0.4597(4) -0.02993(16) 0.0264 1.0000 Uani
C13 0.8729(2) 0.2963(5) -0.05029(19) 0.0385 1.0000 Uani
C14 0.9578(2) 0.3158(6) -0.1363(2) 0.0497 1.0000 Uani
C15 0.9588(2) 0.4952(6) -0.2018(2) 0.0537 1.0000 Uani
C16 0.8791(3) 0.6608(6) -0.1805(2) 0.0527 1.0000 Uani
C17 0.7937(2) 0.6442(4) -0.0939(2) 0.0394 1.0000 Uani
H31 0.7934 0.1123 0.3786 0.0261 1.0000 Uiso
H32 0.6390 0.1133 0.3686 0.0261 1.0000 Uiso
H41 0.7748 0.0581 0.1952 0.0252 1.0000 Uiso
H51 0.5828 -0.0139 0.1194 0.0313 1.0000 Uiso
H52 0.5206 0.1967 0.1736 0.0313 1.0000 Uiso
H61 0.6468 0.5748 0.0557 0.0277 1.0000 Uiso
H81 0.3569 0.5378 0.4247 0.0542 1.0000 Uiso
H82 0.3091 0.4180 0.3051 0.0542 1.0000 Uiso
H91 0.2710 0.7843 0.2884 0.0827 1.0000 Uiso
H92 0.4215 0.8302 0.3173 0.0827 1.0000 Uiso
H93 0.3737 0.7103 0.1977 0.0827 1.0000 Uiso
H101 0.8001 0.6369 0.4933 0.0318 1.0000 Uiso
H102 0.8037 0.3949 0.5419 0.0318 1.0000 Uiso
H131 0.8718 0.1643 -0.0031 0.0463 1.0000 Uiso
H141 1.0180 0.1985 -0.1501 0.0597 1.0000 Uiso
H151 1.0176 0.5064 -0.2654 0.0644 1.0000 Uiso
H161 0.8822 0.7932 -0.2271 0.0629 1.0000 Uiso
H171 0.7361 0.7643 -0.0783 0.0471 1.0000 Uiso

loop_
_atom_site_aniso_label
_atom_site_aniso_U_11
_atom_site_aniso_U_22
_atom_site_aniso_U_33
_atom_site_aniso_U_23
_atom_site_aniso_U_13
_atom_site_aniso_U_12
N1 0.0254(8) 0.0158(9) 0.0178(7) 0.0012(7) 0.0007(6) -0.0014(7)
C1 0.0213(9) 0.0216(11) 0.0226(9) -0.0000(8) 0.0026(7) 0.0000(8)
C2 0.0240(9) 0.020(1) 0.0187(8) -0.0006(8) 0.0027(7) -0.0004(8)
C3 0.0265(9) 0.018(1) 0.0212(9) 0.0020(8) 0.0011(7) 0.0022(8)
C4 0.0252(8) 0.016(1) 0.0218(9) 0.0010(8) 0.0027(7) 0.0003(8)
C5 0.0295(9) 0.024(1) 0.0249(9) -0.0003(9) 0.0035(7) -0.0044(9)
O1 0.0310(7) 0.0327(9) 0.0219(7) 0.0024(7) -0.0027(5) -0.0090(7)
C6 0.0253(9) 0.023(1) 0.0213(9) 0.0032(8) -0.0035(7) 0.0005(9)
O2 0.0447(9) 0.0148(7) 0.0353(8) 0.0003(6) 0.0052(7) -0.0021(7)
C7 0.0272(9) 0.0239(11) 0.0238(9) 0.0003(9) 0.0031(7) 0.0004(8)
O3 0.0337(8) 0.0460(11) 0.0320(8) -0.0157(8) 0.0053(6) 0.0068(8)
O4 0.0213(6) 0.0388(9) 0.0278(7) -0.0065(7) 0.0016(5) 0.0031(7)
C8 0.021(1) 0.076(2) 0.0379(12) -0.0154(14) 0.0017(9) 0.0113(12)
C9 0.0644(18) 0.107(3) 0.0354(13) 0.0066(18) 0.0010(12) 0.058(2)
C10 0.0252(9) 0.0319(12) 0.0225(9) -0.0041(9) 0.0020(7) -0.0016(9)
C11 0.028(1) 0.0277(11) 0.0253(9) -0.0033(9) -0.0018(7) -0.0003(9)
N2 0.0314(9) 0.0449(13) 0.036(1) -0.004(1) 0.0021(8) 0.002(1)
C12 0.0260(9) 0.0331(12) 0.0195(9) 0.0047(9) -0.0027(7) -0.0028(9)
C13 0.0365(12) 0.0532(16) 0.0260(11) 0.0063(11) 0.0032(9) 0.0055(12)
C14 0.0303(11) 0.087(2) 0.0319(12) -0.0018(14) 0.0034(9) 0.0077(14)
C15 0.024(1) 0.110(3) 0.0269(11) 0.0119(15) 0.0005(8) -0.0155(15)
C16 0.0424(13) 0.078(2) 0.0374(13) 0.0231(15) -0.002(1) -0.0254(16)
C17 0.0395(12) 0.0440(15) 0.0344(11) 0.0134(12) -0.0010(9) -0.0109(12)

loop_
_atom_type_symbol
_atom_type_scat_dispersion_real
_atom_type_scat_dispersion_imag
_atom_type_scat_Cromer_Mann_a1
_atom_type_scat_Cromer_Mann_b1
_atom_type_scat_Cromer_Mann_a2
_atom_type_scat_Cromer_Mann_b2
_atom_type_scat_Cromer_Mann_a3
_atom_type_scat_Cromer_Mann_b3
_atom_type_scat_Cromer_Mann_a4
_atom_type_scat_Cromer_Mann_b4
_atom_type_scat_Cromer_Mann_c
_atom_type_scat_source
'C ' 0.0020 0.0020 2.3100 20.8439 1.0200 10.2075 1.5886 0.5687 0.8650 51.6512 0.2156 International_Tables_Vol_IV_Table_2.2B
'H ' 0.0000 0.0000 0.4930 10.5109 0.3229 26.1257 0.1402 3.1424 0.0408 57.7997 0.0030 International_Tables_Vol_IV_Table_2.2B
'N ' 0.0040 0.0030 12.2126 0.0057 3.1322 9.8933 2.0125 28.9975 1.1663 0.5826 -11.5290 International_Tables_Vol_IV_Table_2.2B
'O ' 0.0080 0.0060 3.0485 13.2771 2.2868 5.7011 1.5463 0.3239 0.8670 32.9089 0.2508 International_Tables_Vol_IV_Table_2.2B

loop_
_geom_angle_atom_site_label_1
_geom_angle_atom_site_label_2
_geom_angle_atom_site_label_3
_geom_angle
_geom_angle_publ_flag
C1 N1 C4 113.94(16) yes
C1 N1 C6 122.04(17) yes
C4 N1 C6 109.72(16) yes
N1 C1 C2 109.53(17) yes
N1 C1 O2 125.8(2) yes
C2 C1 O2 124.7(2) yes
C1 C2 C3 104.38(15) yes
C1 C2 C7 104.73(16) yes
C3 C2 C7 112.42(17) yes
C1 C2 C10 111.77(16) yes
C3 C2 C10 115.67(17) yes
C7 C2 C10 107.37(15) yes
C2 C3 C4 105.86(15) yes
C2 C3 H31 110.37 no
C4 C3 H31 110.37 no
C2 C3 H32 110.37 no
C4 C3 H32 110.37 no
H31 C3 H32 109.47 no
N1 C4 C3 104.66(16) yes
N1 C4 C5 100.82(16) yes
C3 C4 C5 120.58(16) yes
N1 C4 H41 122.20 no
C3 C4 H41 103.12 no
C5 C4 H41 106.81 no
C4 C5 O1 102.76(15) yes
C4 C5 H51 111.12 no
O1 C5 H51 111.12 no
C4 C5 H52 111.12 no
O1 C5 H52 111.12 no
H51 C5 H52 109.47 no
C5 O1 C6 109.77(14) yes
N1 C6 O1 103.65(16) yes
N1 C6 C12 114.69(15) yes
O1 C6 C12 109.21(17) yes
N1 C6 H61 109.91 no
O1 C6 H61 115.32 no
C12 C6 H61 104.42 no
C2 C7 O3 125.33(19) yes
C2 C7 O4 109.12(16) yes
O3 C7 O4 125.52(19) yes
C7 O4 C8 117.22(17) yes
O4 C8 C9 108.5(2) yes
O4 C8 H81 109.7 no
C9 C8 H81 109.7 no
O4 C8 H82 109.7 no
C9 C8 H82 109.7 no
H81 C8 H82 109.5 no
C8 C9 H91 109.5 no
C8 C9 H92 109.5 no
H91 C9 H92 109.5 no
C8 C9 H93 109.5 no
H91 C9 H93 109.5 no
H92 C9 H93 109.5 no
C2 C10 C11 113.69(16) yes
C2 C10 H101 108.41 no
C11 C10 H101 108.41 no
C2 C10 H102 108.41 no
C11 C10 H102 108.41 no
H101 C10 H102 109.47 no
C10 C11 N2 177.9(2) yes
C6 C12 C13 120.9(2) yes
C6 C12 C17 119.4(2) yes
C13 C12 C17 119.7(2) yes
C12 C13 C14 120.2(3) yes
C12 C13 H131 119.9 no
C14 C13 H131 119.9 no
C13 C14 C15 120.1(3) yes
C13 C14 H141 119.9 no
C15 C14 H141 119.9 no
C14 C15 C16 120.3(2) yes
C14 C15 H151 119.9 no
C16 C15 H151 119.9 no
C15 C16 C17 120.3(3) yes
C15 C16 H161 119.8 no
C17 C16 H161 119.8 no
C12 C17 C16 119.4(3) yes
C12 C17 H171 120.3 no
C16 C17 H171 120.3 no

loop_
_geom_bond_atom_site_label_1
_geom_bond_atom_site_label_2
_geom_bond_distance
_geom_bond_publ_flag
N1 C1 1.355(3) yes
N1 C4 1.463(2) yes
N1 C6 1.472(2) yes
C1 C2 1.535(3) yes
C1 O2 1.221(3) yes
C2 C3 1.550(3) yes
C2 C7 1.530(3) yes
C2 C10 1.536(3) yes
C3 C4 1.548(3) yes
C3 H31 1.0000 no
C3 H32 1.0000 no
C4 C5 1.520(3) yes
C4 H41 1.0000 no
C5 O1 1.442(2) yes
C5 H51 1.000 no
C5 H52 1.000 no
O1 C6 1.433(3) yes
C6 C12 1.507(3) yes
C6 H61 1.000 no
C7 O3 1.200(3) yes
C7 O4 1.330(2) yes
O4 C8 1.458(3) yes
C8 C9 1.494(5) yes
C8 H81 1.000 no
C8 H82 1.000 no
C9 H91 1.000 no
C9 H92 1.000 no
C9 H93 1.000 no
C10 C11 1.464(3) yes
C10 H101 1.000 no
C10 H102 1.000 no
C11 N2 1.144(3) yes
C12 C13 1.390(4) yes
C12 C17 1.387(3) yes
C13 C14 1.393(3) yes
C13 H131 1.000 no
C14 C15 1.368(5) yes
C14 H141 1.000 no
C15 C16 1.379(5) yes
C15 H151 1.000 no
C16 C17 1.401(3) yes
C16 H161 1.000 no
C17 H171 1.000 no

loop_
_geom_hbond_atom_site_label_D
_geom_hbond_atom_site_label_H
_geom_hbond_atom_site_label_A
_geom_hbond_site_symmetry_A
_geom_hbond_angle_DHA
_geom_hbond_distance_DH
_geom_hbond_distance_HA
_geom_hbond_distance_DA
_geom_hbond_publ_flag
C4 H41 O2 1_545 124 1.00 2.22 2.900 yes
C5 H52 O4 . 133 1.00 2.41 3.173 yes
C16 H161 N2 2_755 145 1.00 2.59 3.458 yes
